data_7200672
loop_
_publ_author_name
'Olejniczak, Anna'
'Katrusiak, Andrzej'
'Vij, Ashwani'

_publ_section_title
;
 Weak intermolecular interactions and molecular aggregation in
 isostructural dihaloperfluoroethanes,
;
_journal_issue 6
_journal_name_full CrystEngComm
_journal_page_first 1073
_journal_paper_doi 10.1039/b819942f
_journal_volume 11
_journal_year 2009
_chemical_formula_moiety 'C2 Br2 F4'
_chemical_formula_sum 'C2 Br2 F4'
_chemical_formula_weight 259.84
_chemical_name_common 1,2-dibromo-1,1,2,2-tetrafluoroethane
_chemical_name_systematic
;
1,2-dibromo-1,1,2,2-tetrafluoroethane
;
_space_group_IT_number 14
_symmetry_cell_setting monoclinic
_symmetry_space_group_name_Hall '-P 2yn'
_symmetry_space_group_name_H-M 'P 1 21/n 1'
_atom_sites_solution_primary direct
_atom_sites_solution_secondary difmap
_cell_angle_alpha 90.00
_cell_angle_beta 107.01(3)
_cell_angle_gamma 90.00
_cell_formula_units_Z 2
_cell_length_a 5.768(1)
_cell_length_b 6.078(1)
_cell_length_c 8.080(2)
_cell_measurement_pressure 1.03E6(5)
_cell_measurement_reflns_used 342
_cell_measurement_temperature 296(2)
_cell_measurement_theta_max 29.53
_cell_measurement_theta_min 4.27
_cell_volume 270.88(10)
_computing_cell_refinement 'CrysAlis (Oxford Diffraction, 2002)'
_computing_data_collection 'CrysAlis (Oxford Diffraction, 2002)'
_computing_data_reduction 'CrysAlis (Oxford Diffraction, 2002)'
_computing_molecular_graphics
;X-Seed (Barbour, 2001)
and POV-Ray (Persistence of Vision, 2004)
;
_computing_publication_material 'SHELXL-97 (Sheldrick, 1997)'
_computing_structure_refinement 'SHELXL-97 (Sheldrick, 1997)'
_computing_structure_solution 'SHELXS-97 (Sheldrick, 1997)'
_diffrn_ambient_temperature 296(2)
_diffrn_detector_area_resol_mean 16.4
_diffrn_measured_fraction_theta_full 0.452
_diffrn_measured_fraction_theta_max 0.452
_diffrn_measurement_device_type 'Kuma KM4CCD \k geometry'
_diffrn_measurement_method
;HP omega scans - for more details see:
A. Budzianowski, A. Katrusiak in High-Pressure Crystallography
(Eds.: A. Katrusiak, P. F. McMillan),
Dordrecht: Kluwer Acad. Publ., 2004 pp.157-168
;
_diffrn_radiation_monochromator graphite
_diffrn_radiation_source 'fine-focus sealed tube'
_diffrn_radiation_type MoK\a
_diffrn_radiation_wavelength 0.71073
_diffrn_reflns_av_R_equivalents 0.0505
_diffrn_reflns_av_sigmaI/netI 0.0261
_diffrn_reflns_limit_h_max 6
_diffrn_reflns_limit_h_min -6
_diffrn_reflns_limit_k_max 7
_diffrn_reflns_limit_k_min -7
_diffrn_reflns_limit_l_max 8
_diffrn_reflns_limit_l_min -7
_diffrn_reflns_number 2085
_diffrn_reflns_theta_full 29.53
_diffrn_reflns_theta_max 29.53
_diffrn_reflns_theta_min 4.27
_exptl_absorpt_coefficient_mu 14.936
_exptl_absorpt_correction_T_max 0.20
_exptl_absorpt_correction_T_min 0.09
_exptl_absorpt_correction_type integration
_exptl_absorpt_process_details
;
Katrusiak, A. (2003). REDSHADE - Program for correcting
reflections intensities for DAC absorption, gasket shadowing
and sample crystal absorption. Adam Mickiewicz University, Pozna\'n.
Katrusiak, A. (2004). Z. Kristallogr. 219, 461-467
;
_exptl_crystal_colour colourless
_exptl_crystal_density_diffrn 3.186
_exptl_crystal_density_method 'not measured'
_exptl_crystal_description plate
_exptl_crystal_F_000 236
_exptl_crystal_size_max 0.36
_exptl_crystal_size_mid 0.36
_exptl_crystal_size_min 0.07
_refine_diff_density_max 0.322
_refine_diff_density_min -0.443
_refine_diff_density_rms 0.099
_refine_ls_extinction_coef 0.018(8)
_refine_ls_extinction_expression Fc^*^=kFc[1+0.001xFc^2^\l^3^/sin(2\q)]^-1/4^
_refine_ls_extinction_method SHELXL
_refine_ls_goodness_of_fit_ref 1.139
_refine_ls_matrix_type full
_refine_ls_number_parameters 38
_refine_ls_number_reflns 342
_refine_ls_number_restraints 0
_refine_ls_restrained_S_all 1.139
_refine_ls_R_factor_all 0.0564
_refine_ls_R_factor_gt 0.0495
_refine_ls_shift/su_max 0.000
_refine_ls_shift/su_mean 0.000
_refine_ls_structure_factor_coef Fsqd
_refine_ls_weighting_details 'calc w=1/[\s^2^(Fo^2^)+(0.0739P)^2^+0.2384P] where P=(Fo^2^+2Fc^2^)/3'
_refine_ls_weighting_scheme calc
_refine_ls_wR_factor_gt 0.1138
_refine_ls_wR_factor_ref 0.1180
_reflns_number_gt 315
_reflns_number_total 342
_reflns_threshold_expression >2sigma(I)
_cod_data_source_file b819942f.txt
_cod_data_source_block BrCF2CF2Br
_cod_depositor_comments
;
The following automatic conversions were performed:
'_symmetry_cell_setting' value 'Monoclinic' changed to 'monoclinic'
according to '/home/saulius/struct/CIF-dictionaries/cif_core.dic'
dictionary named 'cif_core.dic' version 2.4.1 from 2010-06-29.

Automatic conversion script
Id: cif_fix_enum 1527 2010-12-29 10:47:43Z saulius 
;
_cod_original_cell_volume 270.88(9)
_cod_original_sg_symbol_H-M 'P 21/n'
_cod_database_code 7200672

loop_
_symmetry_equiv_pos_as_xyz
'x, y, z'
'-x+1/2, y+1/2, -z+1/2'
'-x, -y, -z'
'x-1/2, -y-1/2, z-1/2'

loop_
_atom_site_label
_atom_site_type_symbol
_atom_site_fract_x
_atom_site_fract_y
_atom_site_fract_z
_atom_site_U_iso_or_equiv
_atom_site_adp_type
_atom_site_occupancy
_atom_site_symmetry_multiplicity
_atom_site_calc_flag
_atom_site_refinement_flags
_atom_site_disorder_assembly
_atom_site_disorder_group
C1 C 0.5650(13) 0.6036(12) 0.0451(10) 0.039(2) Uani 1 1 d . . .
F1 F 0.3997(12) 0.7501(7) 0.0563(10) 0.058(2) Uani 1 1 d . . .
F2 F 0.7016(8) 0.5489(8) 0.2025(6) 0.063(2) Uani 1 1 d . . .
Br1 Br 0.76158(15) 0.72885(14) -0.08549(14) 0.0485(6) Uani 1 1 d . . .

loop_
_atom_site_aniso_label
_atom_site_aniso_U_11
_atom_site_aniso_U_22
_atom_site_aniso_U_33
_atom_site_aniso_U_23
_atom_site_aniso_U_13
_atom_site_aniso_U_12
C1 0.040(4) 0.030(5) 0.049(6) 0.000(3) 0.019(4) 0.002(3)
F1 0.079(4) 0.046(4) 0.071(7) -0.005(2) 0.057(5) 0.0090(19)
F2 0.072(3) 0.079(5) 0.027(5) 0.007(2) -0.004(3) -0.022(2)
Br1 0.0474(7) 0.0424(9) 0.0620(12) 0.0087(3) 0.0258(6) 0.0002(3)

loop_
_atom_type_symbol
_atom_type_description
_atom_type_scat_dispersion_real
_atom_type_scat_dispersion_imag
_atom_type_scat_source
C C 0.0033 0.0016 'International Tables Vol C Tables 4.2.6.8 and 6.1.1.4'
F F 0.0171 0.0103 'International Tables Vol C Tables 4.2.6.8 and 6.1.1.4'
Br Br -0.2901 2.4595 'International Tables Vol C Tables 4.2.6.8 and 6.1.1.4'

loop_
_geom_angle_atom_site_label_1
_geom_angle_atom_site_label_2
_geom_angle_atom_site_label_3
_geom_angle
_geom_angle_site_symmetry_1
_geom_angle_site_symmetry_3
_geom_angle_publ_flag
F1 C1 F2 109.8(8) . . ?
F1 C1 C1 108.8(8) . 3_665 ?
F2 C1 C1 108.6(7) . 3_665 ?
F1 C1 Br1 108.9(6) . . ?
F2 C1 Br1 110.2(5) . . ?
C1 C1 Br1 110.5(8) 3_665 . ?

loop_
_geom_bond_atom_site_label_1
_geom_bond_atom_site_label_2
_geom_bond_distance
_geom_bond_site_symmetry_2
_geom_bond_publ_flag
C1 F1 1.327(10) . ?
C1 F2 1.328(9) . ?
C1 C1 1.536(14) 3_665 ?
C1 Br1 1.918(9) . ?
